data_7038478
loop_
_publ_author_name
'Phanopoulos, Andreas'
'White, Andrew J. P.'
'Long, Nicholas J.'
'Miller, Philip W.'

_publ_section_title
;
 Insight into the stereoelectronic parameters of N-triphos ligands via
 coordination to tungsten(0).
;
_journal_issue 13
_journal_name_full 'Dalton transactions (Cambridge, England : 2003)'
_journal_page_first 5536
_journal_page_last 5548
_journal_paper_doi 10.1039/c6dt00170j
_journal_volume 45
_journal_year 2016
_chemical_formula_moiety 'C37 H60 N O4 P3 W'
_chemical_formula_sum 'C37 H60 N O4 P3 W'
_chemical_formula_weight 859.62
_chemical_name_systematic
; 
 ? 
;
_space_group_crystal_system orthorhombic
_space_group_IT_number 33
_space_group_name_Hall 'P 2c -2n'
_space_group_name_H-M_alt 'P n a 21'
_symmetry_space_group_name_Hall 'P 2c -2n'
_symmetry_space_group_name_H-M 'P n a 21'
_atom_sites_solution_hydrogens geom
_audit_creation_method SHELXL
_audit_update_record
;
2015-07-13 deposited with the CCDC.
2016-02-19 downloaded from the CCDC.
;
_cell_angle_alpha 90
_cell_angle_beta 90
_cell_angle_gamma 90
_cell_formula_units_Z 4
_cell_length_a 21.077(2)
_cell_length_b 20.1866(18)
_cell_length_c 8.8990(4)
_cell_measurement_reflns_used 2021
_cell_measurement_temperature 173
_cell_measurement_theta_max 73.3900
_cell_measurement_theta_min 3.0210
_cell_volume 3786.3(5)
_computing_cell_refinement CrysAlisPro,
_computing_data_collection CrysAlisPro,
_computing_data_reduction CrysAlisPro,
_computing_molecular_graphics 'Bruker SHELXTL'
_computing_publication_material 'CIFTAB-2013 (Sheldrick, 2013)'
_computing_structure_refinement 'SHELXL-2013 (Sheldrick, 2013)'
_computing_structure_solution 'SHELXS-2013 (Sheldrick, 2013)'
_diffrn_ambient_temperature 173
_diffrn_detector_area_resol_mean 10.4115
_diffrn_measured_fraction_theta_full 0.983
_diffrn_measured_fraction_theta_max 0.958
_diffrn_measurement_device_type 'Agilent Xcalibur PX Ultra A'
_diffrn_measurement_method 'omega scans'
_diffrn_radiation_type CuK\a
_diffrn_radiation_wavelength 1.54184
_diffrn_reflns_av_R_equivalents 0.0146
_diffrn_reflns_av_unetI/netI 0.0221
_diffrn_reflns_Laue_measured_fraction_full 0.983
_diffrn_reflns_Laue_measured_fraction_max 0.958
_diffrn_reflns_limit_h_max 15
_diffrn_reflns_limit_h_min -25
_diffrn_reflns_limit_k_max 23
_diffrn_reflns_limit_k_min -24
_diffrn_reflns_limit_l_max 10
_diffrn_reflns_limit_l_min -7
_diffrn_reflns_number 8136
_diffrn_reflns_point_group_measured_fraction_full 0.708
_diffrn_reflns_point_group_measured_fraction_max 0.680
_diffrn_reflns_theta_full 67.684
_diffrn_reflns_theta_max 73.489
_diffrn_reflns_theta_min 3.031
_diffrn_source 'Enhance Ultra (Cu) X-ray Source'
_exptl_absorpt_coefficient_mu 7.152
_exptl_absorpt_correction_T_max 0.788
_exptl_absorpt_correction_T_min 0.335
_exptl_absorpt_correction_type analytical
_exptl_absorpt_process_details
; 
CrysAlisPro, Agilent Technologies, 
Version 1.171.36.32 (release 02-08-2013 CrysAlis171 .NET) 
(compiled Aug  2 2013,16:46:58) 
Analytical numeric absorption correction using a multifaceted crystal 
model based on expressions derived by R.C. Clark & J.S. Reid. 
(Clark, R. C. & Reid, J. S. (1995). Acta Cryst. A51, 887-897) 
;
_exptl_crystal_colour Colourless
_exptl_crystal_density_diffrn 1.508
_exptl_crystal_description 'platy needles'
_exptl_crystal_F_000 1760
_exptl_crystal_size_max 0.39
_exptl_crystal_size_mid 0.09
_exptl_crystal_size_min 0.03
_refine_diff_density_max 0.519
_refine_diff_density_min -0.454
_refine_diff_density_rms 0.055
_refine_ls_abs_structure_details
; 
 Flack x determined using 1251 quotients [(I+)-(I-)]/[(I+)+(I-)] 
 (Parsons and Flack (2004), Acta Cryst. A60, s61). 
;
_refine_ls_abs_structure_Flack -0.009(6)
_refine_ls_extinction_coef 0.00025(2)
_refine_ls_extinction_expression Fc^*^=kFc[1+0.001xFc^2^\l^3^/sin(2\q)]^-1/4^
_refine_ls_extinction_method SHELXL
_refine_ls_goodness_of_fit_ref 1.041
_refine_ls_hydrogen_treatment constr
_refine_ls_matrix_type full
_refine_ls_number_parameters 437
_refine_ls_number_reflns 5188
_refine_ls_number_restraints 122
_refine_ls_restrained_S_all 1.044
_refine_ls_R_factor_all 0.0178
_refine_ls_R_factor_gt 0.0175
_refine_ls_shift/su_max 0.002
_refine_ls_shift/su_mean 0.000
_refine_ls_structure_factor_coef Fsqd
_refine_ls_weighting_details 'w=1/[\s^2^(Fo^2^)+(0.0257P)^2^+1.3435P] where P=(Fo^2^+2Fc^2^)/3'
_refine_ls_weighting_scheme calc
_refine_ls_wR_factor_gt 0.0462
_refine_ls_wR_factor_ref 0.0464
_reflns_Friedel_coverage 0.330
_reflns_Friedel_fraction_full 0.391
_reflns_Friedel_fraction_max 0.362
_reflns_number_gt 5108
_reflns_number_total 5188
_reflns_threshold_expression 'I > 2\s(I)'
_cod_data_source_file c6dt00170j2.cif
_cod_data_source_block 7
_cod_depositor_comments 'Adding full bibliography for 7038473--7038480.cif.'
_cod_original_cell_volume 3786.3(6)
_cod_database_code 7038478
_shelx_space_group_comment
; 
The symmetry employed for this shelxl refinement is uniquely defined 
by the following loop, which should always be used as a source of 
symmetry information in preference to the above space-group names. 
They are only intended as comments. 
;
_shelxl_version_number 2013-4

loop_
_space_group_symop_operation_xyz
'x, y, z'
'-x, -y, z+1/2'
'x+1/2, -y+1/2, z'
'-x+1/2, y+1/2, z+1/2'

loop_
_atom_site_label
_atom_site_type_symbol
_atom_site_fract_x
_atom_site_fract_y
_atom_site_fract_z
_atom_site_U_iso_or_equiv
_atom_site_adp_type
_atom_site_occupancy
_atom_site_site_symmetry_order
_atom_site_calc_flag
_atom_site_refinement_flags_posn
_atom_site_refinement_flags_adp
_atom_site_refinement_flags_occupancy
_atom_site_disorder_assembly
_atom_site_disorder_group
W1 W 0.72727(2) 0.46454(2) 0.44844(3) 0.02273(6) Uani 1 1 d . . . . .
N1 N 0.80039(13) 0.39407(14) 0.0911(3) 0.0220(6) Uani 1 1 d . . . . .
C2 C 0.83558(17) 0.45615(16) 0.1081(4) 0.0231(7) Uani 1 1 d . . . . .
H2A H 0.8258 0.4850 0.0212 0.028 Uiso 1 1 calc R U . . .
H2B H 0.8815 0.4462 0.1051 0.028 Uiso 1 1 calc R U . . .
P3 P 0.81806(4) 0.50280(4) 0.28455(10) 0.02101(17) Uani 1 1 d . . . . .
C4 C 0.73368(16) 0.40675(18) 0.0546(5) 0.0240(7) Uani 1 1 d . . . . .
H4A H 0.7189 0.3737 -0.0198 0.029 Uiso 1 1 calc R U . . .
H4B H 0.7296 0.4513 0.0088 0.029 Uiso 1 1 calc R U . . .
P5 P 0.68327(4) 0.40215(4) 0.22522(10) 0.02184(17) Uani 1 1 d D . . . .
C6 C 0.83045(15) 0.35120(17) -0.0215(4) 0.0272(9) Uani 1 1 d . . . . .
H6A H 0.8382 0.3770 -0.1143 0.033 Uiso 1 1 calc R U . . .
H6B H 0.8014 0.3143 -0.0466 0.033 Uiso 1 1 calc R U . . .
P7 P 0.90713(4) 0.31691(4) 0.04881(12) 0.02639(19) Uani 1 1 d . . . . .
C8 C 0.81600(17) 0.58880(16) 0.2132(4) 0.0249(7) Uani 1 1 d . . . . .
H8A H 0.8558 0.5967 0.1548 0.030 Uiso 1 1 calc R U . . .
C9 C 0.7590(2) 0.60396(18) 0.1088(5) 0.0317(8) Uani 1 1 d . . . . .
H9A H 0.7711 0.5984 0.0021 0.038 Uiso 1 1 calc R U . . .
H9B H 0.7230 0.5740 0.1313 0.038 Uiso 1 1 calc R U . . .
C10 C 0.7409(2) 0.6768(2) 0.1417(6) 0.0420(10) Uani 1 1 d . . . . .
H10A H 0.7412 0.7032 0.0479 0.050 Uiso 1 1 calc R U . . .
H10B H 0.6980 0.6794 0.1870 0.050 Uiso 1 1 calc R U . . .
C11 C 0.7909(2) 0.70256(19) 0.2514(5) 0.0390(9) Uani 1 1 d . . . . .
H11A H 0.8269 0.7229 0.1969 0.047 Uiso 1 1 calc R U . . .
H11B H 0.7724 0.7358 0.3204 0.047 Uiso 1 1 calc R U . . .
C12 C 0.8123(2) 0.64112(18) 0.3376(5) 0.0301(8) Uani 1 1 d . . . . .
H12A H 0.7811 0.6285 0.4156 0.036 Uiso 1 1 calc R U . . .
H12B H 0.8542 0.6481 0.3853 0.036 Uiso 1 1 calc R U . . .
C13 C 0.89576(17) 0.50220(17) 0.3818(5) 0.0263(7) Uani 1 1 d . . . . .
H13A H 0.8901 0.5267 0.4785 0.032 Uiso 1 1 calc R U . . .
C14 C 0.95134(19) 0.53525(18) 0.2976(6) 0.0347(9) Uani 1 1 d . . . . .
H14A H 0.9490 0.5262 0.1884 0.042 Uiso 1 1 calc R U . . .
H14B H 0.9514 0.5838 0.3137 0.042 Uiso 1 1 calc R U . . .
C15 C 1.0098(2) 0.5034(2) 0.3666(6) 0.0443(11) Uani 1 1 d . . . . .
H15A H 1.0198 0.5232 0.4656 0.053 Uiso 1 1 calc R U . . .
H15B H 1.0471 0.5082 0.2998 0.053 Uiso 1 1 calc R U . . .
C16 C 0.9904(2) 0.4307(2) 0.3825(7) 0.0472(11) Uani 1 1 d . . . . .
H16A H 0.9976 0.4065 0.2871 0.057 Uiso 1 1 calc R U . . .
H16B H 1.0153 0.4089 0.4630 0.057 Uiso 1 1 calc R U . . .
C17 C 0.92001(18) 0.43157(17) 0.4222(5) 0.0343(10) Uani 1 1 d . . . . .
H17A H 0.9139 0.4225 0.5305 0.041 Uiso 1 1 calc R U . . .
H17B H 0.8968 0.3976 0.3636 0.041 Uiso 1 1 calc R U . . .
C18 C 0.68008(17) 0.31150(17) 0.2554(4) 0.0265(7) Uani 1 1 d . . . . .
H18A H 0.7249 0.2971 0.2727 0.032 Uiso 1 1 calc R U . . .
C19 C 0.6426(2) 0.28970(18) 0.3953(5) 0.0339(8) Uani 1 1 d . . . . .
H19A H 0.6690 0.2934 0.4869 0.041 Uiso 1 1 calc R U . . .
H19B H 0.6041 0.3172 0.4083 0.041 Uiso 1 1 calc R U . . .
C20 C 0.6249(3) 0.2173(2) 0.3643(5) 0.0539(14) Uani 1 1 d . . . . .
H20A H 0.6525 0.1874 0.4232 0.065 Uiso 1 1 calc R U . . .
H20B H 0.5803 0.2091 0.3937 0.065 Uiso 1 1 calc R U . . .
C21 C 0.6333(4) 0.2050(2) 0.2024(6) 0.0635(16) Uani 1 1 d . . . . .
H21A H 0.5927 0.1900 0.1578 0.076 Uiso 1 1 calc R U . . .
H21B H 0.6654 0.1699 0.1868 0.076 Uiso 1 1 calc R U . . .
C22 C 0.6545(2) 0.2675(2) 0.1285(5) 0.0402(10) Uani 1 1 d . . . . .
H22A H 0.6185 0.2894 0.0769 0.048 Uiso 1 1 calc R U . . .
H22B H 0.6882 0.2583 0.0537 0.048 Uiso 1 1 calc R U . . .
C23 C 0.6068(3) 0.4251(5) 0.1348(13) 0.026(2) Uani 0.667(16) 1 d D U P A 1
H23A H 0.6001 0.3943 0.0481 0.031 Uiso 0.667(16) 1 calc R U P A 1
C24 C 0.5492(3) 0.4176(4) 0.2409(13) 0.0318(19) Uani 0.667(16) 1 d D U P A 1
H24A H 0.5342 0.3711 0.2444 0.038 Uiso 0.667(16) 1 calc R U P A 1
H24B H 0.5597 0.4324 0.3441 0.038 Uiso 0.667(16) 1 calc R U P A 1
C25 C 0.4991(3) 0.4631(4) 0.1688(11) 0.039(2) Uani 0.667(16) 1 d D U P A 1
H25A H 0.4785 0.4413 0.0819 0.047 Uiso 0.667(16) 1 calc R U P A 1
H25B H 0.4662 0.4760 0.2425 0.047 Uiso 0.667(16) 1 calc R U P A 1
C26 C 0.5377(3) 0.5224(4) 0.1197(13) 0.043(2) Uani 0.667(16) 1 d D U P A 1
H26A H 0.5418 0.5545 0.2033 0.052 Uiso 0.667(16) 1 calc R U P A 1
H26B H 0.5169 0.5449 0.0338 0.052 Uiso 0.667(16) 1 calc R U P A 1
C27 C 0.6028(3) 0.4965(5) 0.0739(12) 0.030(2) Uani 0.667(16) 1 d D U P A 1
H27A H 0.6367 0.5243 0.1179 0.036 Uiso 0.667(16) 1 calc R U P A 1
H27B H 0.6073 0.4968 -0.0368 0.036 Uiso 0.667(16) 1 calc R U P A 1
C23' C 0.6018(7) 0.4194(10) 0.159(2) 0.024(5) Uiso 0.333(16) 1 d D U P A 2
H23B H 0.5883 0.3814 0.0945 0.029 Uiso 0.333(16) 1 calc R U P A 2
C24' C 0.5511(9) 0.4293(8) 0.2788(18) 0.032(5) Uiso 0.333(16) 1 d D U P A 2
H24C H 0.5257 0.3884 0.2911 0.038 Uiso 0.333(16) 1 calc R U P A 2
H24D H 0.5709 0.4403 0.3765 0.038 Uiso 0.333(16) 1 calc R U P A 2
C25' C 0.5090(7) 0.4860(8) 0.2264(16) 0.039(4) Uiso 0.333(16) 1 d D U P A 2
H25C H 0.5160 0.5258 0.2893 0.047 Uiso 0.333(16) 1 calc R U P A 2
H25D H 0.4637 0.4734 0.2324 0.047 Uiso 0.333(16) 1 calc R U P A 2
C26' C 0.5281(7) 0.4996(9) 0.0641(15) 0.038(4) Uiso 0.333(16) 1 d D U P A 2
H26C H 0.5208 0.5465 0.0371 0.045 Uiso 0.333(16) 1 calc R U P A 2
H26D H 0.5042 0.4709 -0.0063 0.045 Uiso 0.333(16) 1 calc R U P A 2
C27' C 0.5995(8) 0.4827(11) 0.062(3) 0.036(6) Uiso 0.333(16) 1 d D U P A 2
H27C H 0.6251 0.5188 0.1071 0.043 Uiso 0.333(16) 1 calc R U P A 2
H27D H 0.6147 0.4741 -0.0414 0.043 Uiso 0.333(16) 1 calc R U P A 2
C28 C 0.8762(2) 0.26316(19) 0.2013(5) 0.0345(9) Uani 1 1 d . . . . .
H28A H 0.8487 0.2923 0.2647 0.041 Uiso 1 1 calc R U . . .
C29 C 0.9293(2) 0.2384(2) 0.3057(6) 0.0465(11) Uani 1 1 d . . . . .
H29A H 0.9670 0.2245 0.2472 0.056 Uiso 1 1 calc R U . . .
H29B H 0.9420 0.2732 0.3779 0.056 Uiso 1 1 calc R U . . .
C30 C 0.8994(3) 0.1792(3) 0.3871(6) 0.0571(13) Uani 1 1 d . . . . .
H30A H 0.9323 0.1477 0.4216 0.069 Uiso 1 1 calc R U . . .
H30B H 0.8741 0.1939 0.4747 0.069 Uiso 1 1 calc R U . . .
C31 C 0.8579(4) 0.1486(3) 0.2694(8) 0.082(2) Uani 1 1 d . . . . .
H31A H 0.8210 0.1268 0.3172 0.098 Uiso 1 1 calc R U . . .
H31B H 0.8820 0.1146 0.2130 0.098 Uiso 1 1 calc R U . . .
C32 C 0.8357(2) 0.2021(2) 0.1640(7) 0.0482(12) Uani 1 1 d . . . . .
H32A H 0.7901 0.2116 0.1800 0.058 Uiso 1 1 calc R U . . .
H32B H 0.8421 0.1885 0.0582 0.058 Uiso 1 1 calc R U . . .
C33 C 0.92504(17) 0.26077(18) -0.1094(5) 0.0310(8) Uani 1 1 d . . . . .
H33A H 0.8864 0.2340 -0.1334 0.037 Uiso 1 1 calc R U . . .
C34 C 0.9454(2) 0.3002(2) -0.2511(5) 0.0388(9) Uani 1 1 d . . . . .
H34A H 0.9132 0.2959 -0.3315 0.047 Uiso 1 1 calc R U . . .
H34B H 0.9507 0.3478 -0.2268 0.047 Uiso 1 1 calc R U . . .
C35 C 1.0086(3) 0.2701(3) -0.3009(7) 0.0601(14) Uani 1 1 d . . . . .
H35A H 1.0100 0.2657 -0.4117 0.072 Uiso 1 1 calc R U . . .
H35B H 1.0445 0.2982 -0.2680 0.072 Uiso 1 1 calc R U . . .
C36 C 1.0117(3) 0.2041(3) -0.2284(8) 0.0710(18) Uani 1 1 d . . . . .
H36A H 1.0563 0.1895 -0.2170 0.085 Uiso 1 1 calc R U . . .
H36B H 0.9884 0.1707 -0.2884 0.085 Uiso 1 1 calc R U . . .
C37 C 0.9808(2) 0.2136(2) -0.0765(6) 0.0442(12) Uani 1 1 d . . . . .
H37A H 1.0108 0.2336 -0.0040 0.053 Uiso 1 1 calc R U . . .
H37B H 0.9654 0.1709 -0.0356 0.053 Uiso 1 1 calc R U . . .
C38 C 0.76887(19) 0.5114(2) 0.6194(5) 0.0345(9) Uani 1 1 d . . . . .
O38 O 0.7931(2) 0.53764(17) 0.7192(4) 0.0556(10) Uani 1 1 d . . . . .
C39 C 0.77484(16) 0.38163(19) 0.5071(5) 0.0299(8) Uani 1 1 d . . . . .
O39 O 0.79895(15) 0.33360(14) 0.5485(4) 0.0453(8) Uani 1 1 d . . . . .
C40 C 0.6607(2) 0.4338(2) 0.5924(5) 0.0355(9) Uani 1 1 d . . . . .
O40 O 0.62467(18) 0.41759(18) 0.6821(4) 0.0555(9) Uani 1 1 d . . . . .
C41 C 0.67083(19) 0.54395(18) 0.4078(5) 0.0316(9) Uani 1 1 d . . . . .
O41 O 0.63629(16) 0.58741(15) 0.3929(4) 0.0496(8) Uani 1 1 d . . . . .

loop_
_atom_site_aniso_label
_atom_site_aniso_U_11
_atom_site_aniso_U_22
_atom_site_aniso_U_33
_atom_site_aniso_U_23
_atom_site_aniso_U_13
_atom_site_aniso_U_12
W1 0.02661(8) 0.02123(8) 0.02034(9) -0.00200(9) 0.00189(9) -0.00029(5)
N1 0.0221(13) 0.0216(13) 0.0223(15) -0.0043(12) 0.0011(12) 0.0011(10)
C2 0.0242(16) 0.0231(15) 0.0220(17) -0.0028(14) 0.0042(15) -0.0014(12)
P3 0.0253(4) 0.0179(4) 0.0198(4) -0.0004(3) -0.0016(4) 0.0001(3)
C4 0.0240(16) 0.0266(17) 0.0215(17) -0.0015(15) 0.0002(14) 0.0011(12)
P5 0.0203(4) 0.0219(4) 0.0233(4) -0.0021(4) 0.0002(4) 0.0015(3)
C6 0.0254(14) 0.0276(15) 0.029(2) -0.0073(15) -0.0018(15) 0.0034(12)
P7 0.0237(4) 0.0250(4) 0.0305(5) -0.0050(4) -0.0014(4) 0.0025(3)
C8 0.0299(16) 0.0209(15) 0.0240(18) 0.0022(14) -0.0026(15) -0.0003(13)
C9 0.041(2) 0.0254(18) 0.028(2) 0.0019(16) -0.0077(18) 0.0011(15)
C10 0.053(2) 0.031(2) 0.042(3) 0.0009(19) -0.010(2) 0.0120(19)
C11 0.058(2) 0.0215(17) 0.038(2) -0.0030(18) -0.005(2) 0.0047(17)
C12 0.0415(19) 0.0232(17) 0.0257(18) -0.0028(15) -0.0046(17) -0.0004(14)
C13 0.0276(16) 0.0242(16) 0.0270(18) -0.0006(15) -0.0028(15) -0.0020(13)
C14 0.0288(19) 0.037(2) 0.039(2) 0.0034(18) -0.0068(19) -0.0075(14)
C15 0.028(2) 0.050(2) 0.055(3) 0.000(2) -0.0094(19) -0.0034(17)
C16 0.034(2) 0.040(2) 0.067(3) -0.003(2) -0.015(2) 0.0063(17)
C17 0.0362(18) 0.0297(17) 0.037(3) 0.0048(17) -0.0102(17) 0.0002(13)
C18 0.0283(16) 0.0243(16) 0.0270(19) -0.0037(15) 0.0020(15) 0.0023(13)
C19 0.043(2) 0.0291(18) 0.0297(18) 0.0031(16) 0.0039(18) -0.0001(15)
C20 0.081(4) 0.041(2) 0.039(3) -0.003(2) 0.007(3) -0.026(2)
C21 0.107(5) 0.036(2) 0.047(3) -0.008(2) 0.017(3) -0.025(3)
C22 0.057(3) 0.0329(19) 0.031(2) -0.0088(18) 0.006(2) -0.0132(18)
C23 0.022(3) 0.031(4) 0.026(4) 0.000(3) 0.002(3) -0.001(2)
C24 0.022(3) 0.030(3) 0.043(5) 0.001(4) 0.005(3) 0.004(2)
C25 0.022(3) 0.042(4) 0.053(5) -0.005(4) -0.003(3) 0.009(2)
C26 0.033(3) 0.034(3) 0.063(6) 0.010(4) 0.000(4) 0.012(3)
C27 0.026(3) 0.030(4) 0.034(4) 0.004(4) -0.002(3) 0.004(3)
C28 0.038(2) 0.0300(18) 0.035(2) -0.0002(17) 0.0062(18) 0.0093(15)
C29 0.048(2) 0.049(2) 0.042(3) 0.006(2) -0.003(2) 0.008(2)
C30 0.063(3) 0.061(3) 0.047(3) 0.019(3) 0.017(3) 0.013(2)
C31 0.129(6) 0.046(3) 0.071(4) 0.020(3) -0.008(4) -0.024(3)
C32 0.043(2) 0.037(2) 0.065(3) 0.001(2) 0.007(2) -0.0026(18)
C33 0.0250(16) 0.0309(18) 0.0372(19) -0.0058(16) 0.0047(16) 0.0015(13)
C34 0.040(2) 0.043(2) 0.033(2) -0.0045(19) 0.0025(19) 0.0078(18)
C35 0.047(3) 0.081(4) 0.052(3) 0.005(3) 0.024(3) 0.013(3)
C36 0.063(3) 0.073(4) 0.077(4) -0.007(3) 0.021(3) 0.032(3)
C37 0.046(2) 0.0366(19) 0.050(4) -0.001(2) 0.003(2) 0.0162(16)
C38 0.041(2) 0.033(2) 0.029(2) 0.001(2) 0.0036(18) -0.0018(16)
O38 0.074(2) 0.060(2) 0.033(2) -0.0178(16) -0.013(2) -0.0136(17)
C39 0.0285(17) 0.0302(19) 0.0311(19) 0.0003(16) -0.0016(15) -0.0049(13)
O39 0.0434(16) 0.0311(15) 0.061(2) 0.0155(15) -0.0076(16) 0.0009(12)
C40 0.039(2) 0.0339(19) 0.034(2) -0.0041(18) 0.0062(18) -0.0002(16)
O40 0.062(2) 0.0529(18) 0.051(2) -0.0016(17) 0.0343(19) -0.0109(17)
C41 0.0354(18) 0.0286(17) 0.031(2) -0.0082(14) 0.0026(16) 0.0022(14)
O41 0.0518(18) 0.0408(15) 0.056(2) -0.0104(15) -0.0036(16) 0.0205(14)

loop_
_atom_type_symbol
_atom_type_description
_atom_type_scat_dispersion_real
_atom_type_scat_dispersion_imag
_atom_type_scat_source
C C 0.0181 0.0091 'International Tables Vol C Tables 4.2.6.8 and 6.1.1.4'
H H 0.0000 0.0000 'International Tables Vol C Tables 4.2.6.8 and 6.1.1.4'
N N 0.0311 0.0180 'International Tables Vol C Tables 4.2.6.8 and 6.1.1.4'
O O 0.0492 0.0322 'International Tables Vol C Tables 4.2.6.8 and 6.1.1.4'
P P 0.2955 0.4335 'International Tables Vol C Tables 4.2.6.8 and 6.1.1.4'
W W -5.4734 5.5774 'International Tables Vol C Tables 4.2.6.8 and 6.1.1.4'

loop_
_geom_angle_atom_site_label_1
_geom_angle_atom_site_label_2
_geom_angle_atom_site_label_3
_geom_angle
C38 W1 C40 88.08(18)
C38 W1 C39 88.71(17)
C40 W1 C39 85.75(16)
C38 W1 C41 91.11(17)
C40 W1 C41 87.00(17)
C39 W1 C41 172.75(16)
C38 W1 P3 87.86(12)
C40 W1 P3 175.15(13)
C39 W1 P3 91.52(11)
C41 W1 P3 95.71(12)
C38 W1 P5 175.42(12)
C40 W1 P5 95.26(13)
C39 W1 P5 88.41(12)
C41 W1 P5 92.19(11)
P3 W1 P5 88.66(3)
C2 N1 C4 111.1(3)
C2 N1 C6 110.9(3)
C4 N1 C6 111.4(3)
N1 C2 P3 114.7(2)
C8 P3 C13 100.80(16)
C8 P3 C2 100.91(17)
C13 P3 C2 102.40(17)
C8 P3 W1 117.87(12)
C13 P3 W1 113.44(13)
C2 P3 W1 118.74(11)
N1 C4 P5 111.0(3)
C23' P5 C18 101.4(7)
C23' P5 C4 105.2(6)
C18 P5 C4 100.89(17)
C18 P5 C23 106.1(3)
C4 P5 C23 97.5(4)
C23' P5 W1 119.8(7)
C18 P5 W1 113.08(13)
C4 P5 W1 114.08(12)
C23 P5 W1 122.3(3)
N1 C6 P7 111.3(2)
C33 P7 C28 105.69(18)
C33 P7 C6 98.59(17)
C28 P7 C6 99.08(18)
C12 C8 C9 104.9(3)
C12 C8 P3 113.6(3)
C9 C8 P3 114.2(2)
C10 C9 C8 105.4(3)
C11 C10 C9 105.9(3)
C12 C11 C10 104.4(3)
C11 C12 C8 102.3(3)
C14 C13 C17 105.0(3)
C14 C13 P3 116.2(3)
C17 C13 P3 113.8(2)
C15 C14 C13 103.7(3)
C14 C15 C16 103.1(3)
C17 C16 C15 105.6(3)
C16 C17 C13 106.1(3)
C22 C18 C19 104.4(3)
C22 C18 P5 118.6(3)
C19 C18 P5 114.7(2)
C20 C19 C18 104.6(3)
C21 C20 C19 107.9(4)
C20 C21 C22 109.0(4)
C21 C22 C18 105.7(4)
C27 C23 C24 105.2(5)
C27 C23 P5 115.6(7)
C24 C23 P5 113.1(7)
C25 C24 C23 103.0(5)
C26 C25 C24 103.0(5)
C25 C26 C27 106.8(5)
C26 C27 C23 106.1(5)
C24' C23' C27' 105.0(9)
C24' C23' P5 117.1(14)
C27' C23' P5 111.3(14)
C25' C24' C23' 107.1(8)
C24' C25' C26' 105.8(8)
C25' C26' C27' 103.2(9)
C26' C27' C23' 102.0(9)
C32 C28 C29 105.8(4)
C32 C28 P7 120.5(3)
C29 C28 P7 112.1(3)
C30 C29 C28 103.9(4)
C31 C30 C29 103.3(4)
C30 C31 C32 108.7(4)
C31 C32 C28 105.6(4)
C37 C33 C34 105.1(3)
C37 C33 P7 113.0(3)
C34 C33 P7 111.2(3)
C35 C34 C33 105.8(4)
C36 C35 C34 105.7(4)
C35 C36 C37 104.8(4)
C36 C37 C33 103.7(4)
O38 C38 W1 179.1(4)
O39 C39 W1 175.2(4)
O40 C40 W1 175.9(4)
O41 C41 W1 175.2(4)

loop_
_geom_bond_atom_site_label_1
_geom_bond_atom_site_label_2
_geom_bond_distance
W1 C38 1.995(5)
W1 C40 1.999(4)
W1 C39 2.020(4)
W1 C41 2.029(4)
W1 P3 2.5269(9)
W1 P5 2.5283(9)
N1 C2 1.464(4)
N1 C4 1.466(4)
N1 C6 1.468(4)
C2 P3 1.868(4)
P3 C8 1.849(3)
P3 C13 1.852(4)
C4 P5 1.856(4)
P5 C23' 1.847(14)
P5 C18 1.851(4)
P5 C23 1.860(7)
C6 P7 1.866(3)
P7 C33 1.846(4)
P7 C28 1.856(4)
C8 C12 1.532(5)
C8 C9 1.550(5)
C9 C10 1.547(5)
C10 C11 1.528(7)
C11 C12 1.527(5)
C13 C14 1.542(5)
C13 C17 1.557(5)
C14 C15 1.520(6)
C15 C16 1.530(6)
C16 C17 1.526(6)
C18 C22 1.535(5)
C18 C19 1.539(6)
C19 C20 1.533(6)
C20 C21 1.473(7)
C21 C22 1.491(6)
C23 C27 1.543(10)
C23 C24 1.546(10)
C24 C25 1.539(8)
C25 C26 1.512(9)
C26 C27 1.524(8)
C23' C24' 1.523(14)
C23' C27' 1.545(14)
C24' C25' 1.521(13)
C25' C26' 1.524(13)
C26' C27' 1.543(14)
C28 C32 1.536(6)
C28 C29 1.538(6)
C29 C30 1.532(7)
C30 C31 1.499(9)
C31 C32 1.505(8)
C33 C37 1.541(5)
C33 C34 1.553(6)
C34 C35 1.529(6)
C35 C36 1.482(9)
C36 C37 1.513(8)
C38 O38 1.153(6)
C39 O39 1.155(5)
C40 O40 1.149(5)
C41 O41 1.148(5)
